data_7130541
loop_
_publ_author_name
'Soltau, Carl P.'
'Brown, Zachary'
'Brock, Aidan J.'
'Martyn, Alexander P.'
'Blinco, James P.'
'Miljevic, Branka'
'McMurtrie, John C.'
'Bottle, Steven E.'

_publ_section_title
;
 Reactions of Sulfoxides with Reactive Oxygen Species to Reveal the
 Radical Chemistry of Pollution-Derived Particulate Matter
;
_journal_name_full 'Chemical Communications'
_journal_paper_doi 10.1039/D2CC04024G
_journal_year 2022
_chemical_formula_moiety 'C12 H13 N O2'
_chemical_formula_sum 'C12 H13 N O2'
_chemical_formula_weight 203.23
_space_group_crystal_system monoclinic
_space_group_IT_number 11
_space_group_name_Hall '-P 2yb'
_space_group_name_H-M_alt 'P 1 21/m 1'
_atom_sites_solution_hydrogens geom
_audit_creation_date 2020-10-14
_audit_creation_method
;
Olex2 1.3
(compiled 2020.07.31 svn.rc2a77460 for OlexSys, GUI svn.r6145)
;
_audit_update_record
;
2022-06-16 deposited with the CCDC.	2022-08-16 downloaded from the CCDC.
;
_cell_angle_alpha 90
_cell_angle_beta 100.86(3)
_cell_angle_gamma 90
_cell_formula_units_Z 2
_cell_length_a 7.9850(16)
_cell_length_b 6.6850(13)
_cell_length_c 9.4400(19)
_cell_measurement_reflns_used 6912
_cell_measurement_temperature 100(2)
_cell_measurement_theta_max 29.328
_cell_measurement_theta_min 2.197
_cell_volume 494.88(18)
_computing_molecular_graphics 'Olex2 1.3 (Dolomanov et al., 2009)'
_computing_publication_material 'Olex2 1.3 (Dolomanov et al., 2009)'
_computing_structure_refinement 'SHELXL 2018/3 (Sheldrick, 2015)'
_computing_structure_solution 'SHELXT 2018/2 (Sheldrick, 2018)'
_diffrn_ambient_temperature 100(2)
_diffrn_measured_fraction_theta_full 0.951
_diffrn_measured_fraction_theta_max 0.782
_diffrn_measurement_device_type 'Eiger 2 9M'
_diffrn_measurement_method 'Phi scans'
_diffrn_radiation_monochromator 'Silicon double crystal'
_diffrn_radiation_type Synchrotron
_diffrn_radiation_wavelength 0.7108
_diffrn_reflns_av_R_equivalents 0.0418
_diffrn_reflns_av_unetI/netI 0.0282
_diffrn_reflns_Laue_measured_fraction_full 0.951
_diffrn_reflns_Laue_measured_fraction_max 0.782
_diffrn_reflns_limit_h_max 10
_diffrn_reflns_limit_h_min -10
_diffrn_reflns_limit_k_max 8
_diffrn_reflns_limit_k_min -8
_diffrn_reflns_limit_l_max 12
_diffrn_reflns_limit_l_min -12
_diffrn_reflns_number 6912
_diffrn_reflns_point_group_measured_fraction_full 0.951
_diffrn_reflns_point_group_measured_fraction_max 0.782
_diffrn_reflns_theta_full 25.244
_diffrn_reflns_theta_max 29.328
_diffrn_reflns_theta_min 2.197
_diffrn_source 'MX1 Beamline Australian Synchrotron'
_diffrn_standards_number 0
_exptl_absorpt_coefficient_mu 0.093
_exptl_absorpt_correction_type none
_exptl_crystal_colour colourless
_exptl_crystal_colour_primary colourless
_exptl_crystal_density_diffrn 1.364
_exptl_crystal_description block
_exptl_crystal_F_000 216
_exptl_crystal_size_max 0.1
_exptl_crystal_size_mid 0.1
_exptl_crystal_size_min 0.1
_refine_diff_density_max 0.333
_refine_diff_density_min -0.208
_refine_diff_density_rms 0.046
_refine_ls_extinction_coef 0.017(9)
_refine_ls_extinction_expression Fc^*^=kFc[1+0.001xFc^2^\l^3^/sin(2\q)]^-1/4^
_refine_ls_extinction_method 'SHELXL-2018/3 (Sheldrick 2018)'
_refine_ls_goodness_of_fit_ref 1.103
_refine_ls_hydrogen_treatment constr
_refine_ls_matrix_type full
_refine_ls_number_parameters 91
_refine_ls_number_reflns 1144
_refine_ls_number_restraints 0
_refine_ls_restrained_S_all 1.103
_refine_ls_R_factor_all 0.0382
_refine_ls_R_factor_gt 0.0372
_refine_ls_shift/su_max 0.000
_refine_ls_shift/su_mean 0.000
_refine_ls_structure_factor_coef Fsqd
_refine_ls_weighting_details 'w=1/[\s^2^(Fo^2^)+(0.0660P)^2^+0.0938P] where P=(Fo^2^+2Fc^2^)/3'
_refine_ls_weighting_scheme calc
_refine_ls_wR_factor_gt 0.1112
_refine_ls_wR_factor_ref 0.1126
_reflns_Friedel_coverage 0.000
_reflns_number_gt 1093
_reflns_number_total 1144
_reflns_threshold_expression 'I > 2\s(I)'
_cod_data_source_file d2cc04024g2.cif
_cod_data_source_block p21onm_a
_cod_database_code 7130541
_shelx_shelxl_version_number 2018/3
_shelx_space_group_comment
;
The symmetry employed for this shelxl refinement is uniquely defined
by the following loop, which should always be used as a source of
symmetry information in preference to the above space-group names.
They are only intended as comments.
;
_shelx_estimated_absorpt_t_max 0.991
_shelx_estimated_absorpt_t_min 0.991
_olex2_refinement_description
;
1. Fixed Uiso
 At 1.2 times of:
  All C(H) groups
 At 1.5 times of:
  All C(H,H,H) groups
2. Others
 Fixed Sof: H11A(0.5) H11B(0.5) H11C(0.5)
3.a Aromatic/amide H refined with riding coordinates:
 C5(H5), C2(H2), C3(H3), C4(H4)
3.b Idealised Me refined as rotating group:
 C11(H11A,H11B,H11C), C10(H10A,H10B,H10C)
;
_olex2_submission_special_instructions 'No special instructions were received'

loop_
_space_group_symop_operation_xyz
'x, y, z'
'-x, y+1/2, -z'
'-x, -y, -z'
'x, -y-1/2, z'

loop_
_atom_site_label
_atom_site_type_symbol
_atom_site_fract_x
_atom_site_fract_y
_atom_site_fract_z
_atom_site_U_iso_or_equiv
_atom_site_adp_type
_atom_site_occupancy
_atom_site_site_symmetry_order
_atom_site_calc_flag
_atom_site_refinement_flags_posn
_atom_site_refinement_flags_adp
_atom_site_refinement_flags_occupancy
_atom_site_disorder_assembly
_atom_site_disorder_group
O2 O 0.26101(12) 0.250000 0.56627(11) 0.0246(3) Uani 1 2 d S T P . .
O1 O 0.48415(13) 0.250000 0.38405(10) 0.0256(3) Uani 1 2 d S T P . .
N1 N 0.70595(14) 0.250000 0.57208(11) 0.0168(3) Uani 1 2 d S T P . .
C8 C 0.53887(16) 0.250000 0.51521(13) 0.0173(3) Uani 1 2 d S T P . .
C1 C 0.48024(16) 0.250000 0.77380(13) 0.0172(3) Uani 1 2 d S T P . .
C9 C 0.41236(16) 0.250000 0.61820(14) 0.0178(3) Uani 1 2 d S T P . .
C7 C 0.78592(15) 0.250000 0.72695(13) 0.0162(3) Uani 1 2 d S T P . .
C6 C 0.65533(16) 0.250000 0.82494(13) 0.0167(3) Uani 1 2 d S T P . .
C5 C 0.71293(18) 0.250000 0.97475(14) 0.0211(3) Uani 1 2 d S T P . .
H5 H 0.831957 0.250000 1.012446 0.025 Uiso 1 2 calc R U P . .
C11 C 0.81994(16) 0.250000 0.46645(14) 0.0207(3) Uani 1 2 d S T P . .
H11A H 0.789387 0.139114 0.398597 0.031 Uiso 0.5 1 calc R U P A -1
H11B H 0.938203 0.233992 0.516877 0.031 Uiso 0.5 1 calc R U P A -1
H11C H 0.808161 0.376894 0.413519 0.031 Uiso 0.5 1 calc R U P A -1
C2 C 0.36488(18) 0.250000 0.86955(16) 0.0216(3) Uani 1 2 d S T P . .
H2 H 0.245630 0.250000 0.832840 0.026 Uiso 1 2 calc R U P . .
C3 C 0.42429(19) 0.250000 1.01644(15) 0.0244(3) Uani 1 2 d S T P . .
H3 H 0.346520 0.250000 1.081202 0.029 Uiso 1 2 calc R U P . .
C10 C 0.89470(11) 0.44142(14) 0.75671(10) 0.0218(3) Uani 1 1 d . . . . .
H10A H 0.984707 0.439254 0.699056 0.033 Uiso 1 1 calc R U . . .
H10B H 0.946411 0.447660 0.859362 0.033 Uiso 1 1 calc R U . . .
H10C H 0.822104 0.558973 0.730638 0.033 Uiso 1 1 calc R U . . .
C4 C 0.5985(2) 0.250000 1.06878(14) 0.0251(3) Uani 1 2 d S T P . .
H4 H 0.640092 0.250000 1.169930 0.030 Uiso 1 2 calc R U P . .

loop_
_atom_site_aniso_label
_atom_site_aniso_U_11
_atom_site_aniso_U_22
_atom_site_aniso_U_33
_atom_site_aniso_U_23
_atom_site_aniso_U_13
_atom_site_aniso_U_12
O2 0.0147(5) 0.0319(5) 0.0267(5) 0.000 0.0023(4) 0.000
O1 0.0215(5) 0.0392(6) 0.0156(5) 0.000 0.0022(4) 0.000
N1 0.0152(5) 0.0216(5) 0.0145(5) 0.000 0.0053(4) 0.000
C8 0.0176(7) 0.0178(6) 0.0164(6) 0.000 0.0034(5) 0.000
C1 0.0195(7) 0.0150(6) 0.0183(6) 0.000 0.0070(6) 0.000
C9 0.0166(6) 0.0168(6) 0.0208(6) 0.000 0.0052(6) 0.000
C7 0.0139(6) 0.0191(6) 0.0154(6) 0.000 0.0022(5) 0.000
C6 0.0208(7) 0.0136(6) 0.0162(6) 0.000 0.0050(5) 0.000
C5 0.0254(7) 0.0200(6) 0.0170(6) 0.000 0.0021(6) 0.000
C11 0.0196(7) 0.0258(7) 0.0190(6) 0.000 0.0092(5) 0.000
C2 0.0225(7) 0.0198(6) 0.0252(7) 0.000 0.0114(6) 0.000
C3 0.0350(8) 0.0188(6) 0.0237(7) 0.000 0.0167(6) 0.000
C10 0.0191(5) 0.0237(5) 0.0222(5) -0.0015(3) 0.0032(4) -0.0050(3)
C4 0.0405(8) 0.0196(6) 0.0167(6) 0.000 0.0093(6) 0.000

loop_
_atom_type_symbol
_atom_type_description
_atom_type_scat_dispersion_real
_atom_type_scat_dispersion_imag
_atom_type_scat_source
C C 0.0033 0.0016 'International Tables Vol C Tables 4.2.6.8 and 6.1.1.4'
H H 0.0000 0.0000 'International Tables Vol C Tables 4.2.6.8 and 6.1.1.4'
N N 0.0061 0.0033 'International Tables Vol C Tables 4.2.6.8 and 6.1.1.4'
O O 0.0106 0.0060 'International Tables Vol C Tables 4.2.6.8 and 6.1.1.4'

loop_
_geom_angle_atom_site_label_1
_geom_angle_atom_site_label_2
_geom_angle_atom_site_label_3
_geom_angle
_geom_angle_site_symmetry_1
_geom_angle_site_symmetry_3
_geom_angle_publ_flag
C8 N1 C7 127.34(10) . . ?
C8 N1 C11 115.12(10) . . ?
C11 N1 C7 117.54(10) . . ?
O1 C8 N1 122.66(11) . . ?
O1 C8 C9 119.16(12) . . ?
N1 C8 C9 118.18(11) . . ?
C6 C1 C9 120.35(11) . . ?
C6 C1 C2 120.94(13) . . ?
C2 C1 C9 118.70(13) . . ?
O2 C9 C8 118.01(12) . . ?
O2 C9 C1 123.75(12) . . ?
C1 C9 C8 118.25(12) . . ?
N1 C7 C6 112.55(10) . . ?
N1 C7 C10 107.64(6) . . ?
N1 C7 C10 107.64(6) . 4_565 ?
C6 C7 C10 108.47(6) . 4_565 ?
C6 C7 C10 108.47(6) . . ?
C10 C7 C10 112.12(10) . 4_565 ?
C1 C6 C7 123.33(12) . . ?
C1 C6 C5 117.87(12) . . ?
C5 C6 C7 118.81(12) . . ?
C6 C5 H5 119.5 . . ?
C4 C5 C6 120.96(13) . . ?
C4 C5 H5 119.5 . . ?
N1 C11 H11A 109.5 . . ?
N1 C11 H11B 109.5 . . ?
N1 C11 H11C 109.5 . . ?
H11A C11 H11B 109.5 . . ?
H11A C11 H11C 109.5 . . ?
H11B C11 H11C 109.5 . . ?
C1 C2 H2 119.9 . . ?
C3 C2 C1 120.23(14) . . ?
C3 C2 H2 119.9 . . ?
C2 C3 H3 120.3 . . ?
C2 C3 C4 119.39(12) . . ?
C4 C3 H3 120.3 . . ?
C7 C10 H10A 109.5 . . ?
C7 C10 H10B 109.5 . . ?
C7 C10 H10C 109.5 . . ?
H10A C10 H10B 109.5 . . ?
H10A C10 H10C 109.5 . . ?
H10B C10 H10C 109.5 . . ?
C5 C4 H4 119.7 . . ?
C3 C4 C5 120.61(13) . . ?
C3 C4 H4 119.7 . . ?

loop_
_geom_bond_atom_site_label_1
_geom_bond_atom_site_label_2
_geom_bond_distance
_geom_bond_site_symmetry_2
_geom_bond_publ_flag
O2 C9 1.2156(17) . ?
O1 C8 1.2328(16) . ?
N1 C8 1.3410(17) . ?
N1 C7 1.4810(16) . ?
N1 C11 1.4713(15) . ?
C8 C9 1.5283(17) . ?
C1 C9 1.4668(19) . ?
C1 C6 1.3904(19) . ?
C1 C2 1.4068(18) . ?
C7 C6 1.5187(16) . ?
C7 C10 1.5424(11) 4_565 ?
C7 C10 1.5424(11) . ?
C6 C5 1.4023(18) . ?
C5 H5 0.9500 . ?
C5 C4 1.3885(19) . ?
C11 H11A 0.9800 . ?
C11 H11B 0.9800 . ?
C11 H11C 0.9800 . ?
C2 H2 0.9500 . ?
C2 C3 1.378(2) . ?
C3 H3 0.9500 . ?
C3 C4 1.386(2) . ?
C10 H10A 0.9800 . ?
C10 H10B 0.9800 . ?
C10 H10C 0.9800 . ?
C4 H4 0.9500 . ?

loop_
_geom_torsion_atom_site_label_1
_geom_torsion_atom_site_label_2
_geom_torsion_atom_site_label_3
_geom_torsion_atom_site_label_4
_geom_torsion
_geom_torsion_site_symmetry_1
_geom_torsion_site_symmetry_2
_geom_torsion_site_symmetry_3
_geom_torsion_site_symmetry_4
_geom_torsion_publ_flag
O1 C8 C9 O2 0.000(0) . . . . ?
O1 C8 C9 C1 180.000(0) . . . . ?
N1 C8 C9 O2 180.000(0) . . . . ?
N1 C8 C9 C1 0.000(0) . . . . ?
N1 C7 C6 C1 0.000(1) . . . . ?
N1 C7 C6 C5 180.000(0) . . . . ?
C8 N1 C7 C6 0.000(0) . . . . ?
C8 N1 C7 C10 -119.47(6) . . . . ?
C8 N1 C7 C10 119.47(6) . . . 4_565 ?
C1 C6 C5 C4 0.000(1) . . . . ?
C1 C2 C3 C4 0.000(1) . . . . ?
C9 C1 C6 C7 0.000(1) . . . . ?
C9 C1 C6 C5 180.000(1) . . . . ?
C9 C1 C2 C3 180.000(1) . . . . ?
C7 N1 C8 O1 180.000(0) . . . . ?
C7 N1 C8 C9 0.000(0) . . . . ?
C7 C6 C5 C4 180.000(1) . . . . ?
C6 C1 C9 O2 180.000(0) . . . . ?
C6 C1 C9 C8 0.000(1) . . . . ?
C6 C1 C2 C3 0.000(1) . . . . ?
C6 C5 C4 C3 0.000(1) . . . . ?
C11 N1 C8 O1 0.000(0) . . . . ?
C11 N1 C8 C9 180.000(0) . . . . ?
C11 N1 C7 C6 180.000(0) . . . . ?
C11 N1 C7 C10 -60.53(6) . . . 4_565 ?
C11 N1 C7 C10 60.53(6) . . . . ?
C2 C1 C9 O2 0.000(1) . . . . ?
C2 C1 C9 C8 180.000(0) . . . . ?
C2 C1 C6 C7 180.000(0) . . . . ?
C2 C1 C6 C5 0.000(1) . . . . ?
C2 C3 C4 C5 0.000(1) . . . . ?
C10 C7 C6 C1 118.99(7) . . . . ?
C10 C7 C6 C1 -118.99(7) 4_565 . . . ?
C10 C7 C6 C5 61.01(7) 4_565 . . . ?
C10 C7 C6 C5 -61.01(7) . . . . ?
